data_1501671
loop_
_publ_author_name
'Shi, Zheng'
'Lu, Zhe-Jun'
'Zhu, Qin-Yu'
'Huo, Li-Bin'
'Han, Qiong-Hua'
'Bian, Guo-Qing'
'Dai, Jie'

_publ_section_title
;
 Diamino-diamido tetrathiafulvalene for the sensing of anions and cations:
 a view in electrochemistry and structure.
;
_journal_issue 12
_journal_name_full 'The journal of physical chemistry. B'
_journal_page_first 3020
_journal_page_last 3026
_journal_paper_doi 10.1021/jp110010z
_journal_volume 115
_journal_year 2011
_chemical_formula_moiety 'C14 H22 N6 O8 S6'
_chemical_formula_sum 'C14 H22 N6 O8 S6'
_chemical_formula_weight 594.74
_chemical_name_systematic
; 
 ? 
;
_space_group_IT_number 2
_symmetry_cell_setting triclinic
_symmetry_Int_Tables_number 2
_symmetry_space_group_name_Hall '-P 1'
_symmetry_space_group_name_H-M 'P -1'
_atom_sites_solution_hydrogens geom
_atom_sites_solution_primary direct
_atom_sites_solution_secondary difmap
_audit_creation_method SHELXL-97
_cell_angle_alpha 94.749(5)
_cell_angle_beta 92.033(4)
_cell_angle_gamma 101.423(6)
_cell_formula_units_Z 2
_cell_length_a 5.1965(3)
_cell_length_b 10.0137(6)
_cell_length_c 23.4643(16)
_cell_measurement_reflns_used 5015
_cell_measurement_temperature 193(2)
_cell_measurement_theta_max 27.5
_cell_measurement_theta_min 3.2
_cell_volume 1191.02(13)
_computing_cell_refinement CrystalClear
_computing_data_collection CrystalClear
_computing_data_reduction CrystalStructure
_computing_publication_material 'CrystalStructure 3.8'
_computing_structure_refinement 'SHELXL-97 (Sheldrick, 1997)'
_computing_structure_solution 'SHELXS-97 (Sheldrick, 1990)'
_diffrn_ambient_temperature 193(2)
_diffrn_detector_area_resol_mean 14.63
_diffrn_measured_fraction_theta_full 0.979
_diffrn_measured_fraction_theta_max 0.979
_diffrn_measurement_device_type 'Rigaku Saturn'
_diffrn_measurement_method \w
_diffrn_radiation_monochromator graphite
_diffrn_radiation_source 'fine-focus sealed tube'
_diffrn_radiation_type MoK\a
_diffrn_radiation_wavelength 0.71075
_diffrn_reflns_av_R_equivalents 0.0352
_diffrn_reflns_av_sigmaI/netI 0.0526
_diffrn_reflns_limit_h_max 6
_diffrn_reflns_limit_h_min -6
_diffrn_reflns_limit_k_max 12
_diffrn_reflns_limit_k_min -10
_diffrn_reflns_limit_l_max 28
_diffrn_reflns_limit_l_min -30
_diffrn_reflns_number 11515
_diffrn_reflns_theta_full 27.48
_diffrn_reflns_theta_max 27.48
_diffrn_reflns_theta_min 3.19
_exptl_absorpt_coefficient_mu 0.629
_exptl_absorpt_correction_T_max 0.9116
_exptl_absorpt_correction_T_min 0.7041
_exptl_absorpt_correction_type multi-scan
_exptl_absorpt_process_details 'Jacobson, R. (1998) Private communication'
_exptl_crystal_colour black
_exptl_crystal_density_diffrn 1.658
_exptl_crystal_density_method 'not measured'
_exptl_crystal_description prism
_exptl_crystal_F_000 616
_exptl_crystal_size_max 0.60
_exptl_crystal_size_mid 0.50
_exptl_crystal_size_min 0.15
_refine_diff_density_max 0.363
_refine_diff_density_min -0.346
_refine_diff_density_rms 0.067
_refine_ls_extinction_method none
_refine_ls_goodness_of_fit_ref 1.035
_refine_ls_hydrogen_treatment constr
_refine_ls_matrix_type full
_refine_ls_number_parameters 312
_refine_ls_number_reflns 5340
_refine_ls_number_restraints 0
_refine_ls_restrained_S_all 1.035
_refine_ls_R_factor_all 0.0594
_refine_ls_R_factor_gt 0.0440
_refine_ls_shift/su_max 0.001
_refine_ls_shift/su_mean 0.000
_refine_ls_structure_factor_coef Fsqd
_refine_ls_weighting_details 'calc w=1/[\s^2^(Fo^2^)+(0.0445P)^2^+0.0000P] where P=(Fo^2^+2Fc^2^)/3'
_refine_ls_weighting_scheme calc
_refine_ls_wR_factor_gt 0.0949
_refine_ls_wR_factor_ref 0.1031
_reflns_number_gt 4227
_reflns_number_total 5340
_reflns_threshold_expression >2sigma(I)
_cod_data_source_file jp110010z_si_002.cif
_cod_data_source_block 2
_cod_database_code 1501671

loop_
_symmetry_equiv_pos_as_xyz
'x, y, z'
'-x, -y, -z'

loop_
_atom_site_label
_atom_site_type_symbol
_atom_site_fract_x
_atom_site_fract_y
_atom_site_fract_z
_atom_site_U_iso_or_equiv
_atom_site_adp_type
_atom_site_occupancy
_atom_site_symmetry_multiplicity
_atom_site_calc_flag
_atom_site_refinement_flags
S1 S 0.20192(12) 0.61706(6) 0.67228(3) 0.02796(15) Uani 1 1 d .
S2 S -0.01667(11) 0.47821(6) 0.77147(2) 0.02528(15) Uani 1 1 d .
S3 S -0.28253(12) 0.43999(7) 0.59111(3) 0.03234(16) Uani 1 1 d .
S4 S -0.51023(12) 0.30711(6) 0.69084(3) 0.02778(15) Uani 1 1 d .
S5 S -0.73328(13) 0.29735(8) 0.51023(3) 0.04165(19) Uani 1 1 d .
S6 S -0.97517(13) 0.13580(7) 0.62383(3) 0.03702(18) Uani 1 1 d .
O1 O 0.6151(3) 0.83257(18) 0.68586(7) 0.0385(5) Uani 1 1 d .
O2 O 0.5903(3) 0.67215(16) 0.86313(7) 0.0248(4) Uani 1 1 d .
O3 O 0.5083(4) -0.05570(18) 0.89110(9) 0.0492(5) Uani 1 1 d .
O4 O 0.2099(4) 0.02553(19) 0.93549(9) 0.0446(5) Uani 1 1 d .
O5 O 0.6208(4) 0.1083(2) 0.95717(8) 0.0523(6) Uani 1 1 d .
O6 O 0.4567(4) 0.2426(2) 0.84528(9) 0.0477(5) Uani 1 1 d .
O7 O 0.3777(5) 0.3585(2) 0.92243(11) 0.0672(7) Uani 1 1 d .
O8 O 0.7710(4) 0.38139(18) 0.89359(8) 0.0410(5) Uani 1 1 d .
N1 N 0.7783(4) 0.82706(19) 0.77586(8) 0.0260(4) Uani 1 1 d .
H1 H 0.7593 0.7893 0.8084 0.031 Uiso 1 1 calc R
N2 N 0.9171(4) 1.1252(2) 0.83674(9) 0.0331(5) Uani 1 1 d .
H2A H 0.8211 1.0562 0.8546 0.050 Uiso 1 1 calc R
H2B H 0.8362 1.1981 0.8387 0.050 Uiso 1 1 calc R
H2C H 1.0806 1.1505 0.8543 0.050 Uiso 1 1 calc R
N3 N 0.1614(4) 0.63120(18) 0.88291(8) 0.0219(4) Uani 1 1 d .
H3 H -0.0031 0.6123 0.8693 0.026 Uiso 1 1 calc R
N4 N -0.1209(4) 0.7876(2) 0.96829(9) 0.0323(5) Uani 1 1 d .
H4A H 0.0170 0.8574 0.9642 0.048 Uiso 1 1 calc R
H4B H -0.2118 0.8102 0.9988 0.048 Uiso 1 1 calc R
H4C H -0.2289 0.7726 0.9360 0.048 Uiso 1 1 calc R
N5 N 0.4471(4) 0.02567(19) 0.92791(9) 0.0281(5) Uani 1 1 d .
N6 N 0.5325(4) 0.3296(2) 0.88737(10) 0.0331(5) Uani 1 1 d .
C1 C 0.3711(4) 0.6688(2) 0.73930(9) 0.0222(5) Uani 1 1 d .
C2 C 0.2675(4) 0.6075(2) 0.78485(10) 0.0211(5) Uani 1 1 d .
C3 C -0.0495(4) 0.4964(2) 0.69813(10) 0.0236(5) Uani 1 1 d .
C4 C -0.2522(4) 0.4229(2) 0.66457(9) 0.0234(5) Uani 1 1 d .
C5 C -0.5821(5) 0.3213(2) 0.57907(10) 0.0291(5) Uani 1 1 d .
C6 C -0.6847(4) 0.2599(2) 0.62420(10) 0.0271(5) Uani 1 1 d .
C7 C -0.4614(6) 0.2770(3) 0.46696(12) 0.0543(9) Uani 1 1 d .
H7A H -0.3314 0.3630 0.4699 0.081 Uiso 1 1 calc R
H7B H -0.5253 0.2524 0.4269 0.081 Uiso 1 1 calc R
H7C H -0.3798 0.2044 0.4805 0.081 Uiso 1 1 calc R
C8 C -0.8494(6) -0.0156(3) 0.60368(15) 0.0567(9) Uani 1 1 d .
H8A H -0.7994 -0.0150 0.5638 0.085 Uiso 1 1 calc R
H8B H -0.9854 -0.0970 0.6076 0.085 Uiso 1 1 calc R
H8C H -0.6951 -0.0173 0.6286 0.085 Uiso 1 1 calc R
C9 C 0.6009(4) 0.7842(2) 0.73211(10) 0.0251(5) Uani 1 1 d .
C10 C 1.0030(5) 0.9366(2) 0.76929(11) 0.0290(5) Uani 1 1 d .
H10A H 1.0718 0.9215 0.7310 0.035 Uiso 1 1 calc R
H10B H 1.1437 0.9323 0.7982 0.035 Uiso 1 1 calc R
C11 C 0.9389(5) 1.0776(2) 0.77575(11) 0.0326(6) Uani 1 1 d .
H11A H 1.0780 1.1429 0.7590 0.039 Uiso 1 1 calc R
H11B H 0.7707 1.0759 0.7542 0.039 Uiso 1 1 calc R
C12 C 0.3548(4) 0.6396(2) 0.84665(9) 0.0212(5) Uani 1 1 d .
C13 C 0.2182(4) 0.6529(2) 0.94459(9) 0.0246(5) Uani 1 1 d .
H13A H 0.3503 0.7387 0.9535 0.029 Uiso 1 1 calc R
H13B H 0.2958 0.5768 0.9571 0.029 Uiso 1 1 calc R
C14 C -0.0211(4) 0.6614(2) 0.97773(10) 0.0264(5) Uani 1 1 d .
H14A H -0.1610 0.5803 0.9658 0.032 Uiso 1 1 calc R
H14B H 0.0231 0.6605 1.0191 0.032 Uiso 1 1 calc R

loop_
_atom_site_aniso_label
_atom_site_aniso_U_11
_atom_site_aniso_U_22
_atom_site_aniso_U_33
_atom_site_aniso_U_23
_atom_site_aniso_U_13
_atom_site_aniso_U_12
S1 0.0289(3) 0.0334(3) 0.0173(3) 0.0030(2) 0.0005(2) -0.0041(2)
S2 0.0262(3) 0.0285(3) 0.0171(3) 0.0013(2) 0.0000(2) -0.0036(2)
S3 0.0290(3) 0.0441(4) 0.0190(3) 0.0048(3) -0.0010(3) -0.0047(3)
S4 0.0260(3) 0.0337(3) 0.0203(3) 0.0025(2) 0.0011(2) -0.0020(2)
S5 0.0323(4) 0.0657(5) 0.0223(4) -0.0005(3) -0.0066(3) 0.0020(3)
S6 0.0267(3) 0.0392(4) 0.0397(4) -0.0017(3) 0.0008(3) -0.0042(3)
O1 0.0388(11) 0.0448(11) 0.0253(10) 0.0094(8) 0.0005(8) -0.0100(8)
O2 0.0202(8) 0.0327(9) 0.0214(9) 0.0016(7) -0.0010(7) 0.0055(7)
O3 0.0615(14) 0.0324(10) 0.0518(13) -0.0067(9) 0.0232(11) 0.0058(9)
O4 0.0329(11) 0.0505(12) 0.0564(13) 0.0211(10) 0.0139(9) 0.0140(9)
O5 0.0594(14) 0.0473(12) 0.0397(12) 0.0019(9) -0.0118(10) -0.0113(10)
O6 0.0401(12) 0.0539(13) 0.0442(13) -0.0054(10) -0.0093(9) 0.0035(9)
O7 0.0714(16) 0.0520(13) 0.0858(19) 0.0048(12) 0.0460(14) 0.0238(12)
O8 0.0347(11) 0.0400(11) 0.0430(12) 0.0105(8) -0.0045(9) -0.0072(8)
N1 0.0260(11) 0.0290(11) 0.0200(11) 0.0023(8) 0.0022(8) -0.0016(8)
N2 0.0299(12) 0.0334(12) 0.0342(13) -0.0022(9) 0.0042(9) 0.0040(9)
N3 0.0186(9) 0.0278(10) 0.0172(10) 0.0002(7) 0.0004(7) 0.0008(7)
N4 0.0257(11) 0.0389(12) 0.0312(12) -0.0014(9) 0.0022(9) 0.0058(9)
N5 0.0317(12) 0.0239(11) 0.0285(12) 0.0062(9) 0.0048(9) 0.0031(9)
N6 0.0338(13) 0.0268(11) 0.0398(14) 0.0072(9) 0.0064(10) 0.0062(9)
C1 0.0220(12) 0.0240(12) 0.0192(12) -0.0018(9) -0.0004(9) 0.0028(9)
C2 0.0207(11) 0.0213(11) 0.0205(12) 0.0010(9) 0.0011(9) 0.0027(8)
C3 0.0241(12) 0.0258(12) 0.0197(12) 0.0024(9) 0.0029(9) 0.0015(9)
C4 0.0228(12) 0.0286(12) 0.0171(12) 0.0008(9) 0.0010(9) 0.0018(9)
C5 0.0245(13) 0.0356(14) 0.0238(13) -0.0001(10) -0.0037(10) -0.0001(10)
C6 0.0252(12) 0.0289(13) 0.0240(13) -0.0019(10) -0.0025(10) -0.0001(10)
C7 0.060(2) 0.081(2) 0.0242(16) -0.0101(15) 0.0010(14) 0.0271(17)
C8 0.061(2) 0.0399(17) 0.066(2) -0.0034(15) 0.0080(18) 0.0051(15)
C9 0.0237(12) 0.0258(12) 0.0241(13) 0.0005(10) 0.0055(10) 0.0010(9)
C10 0.0244(12) 0.0307(13) 0.0282(14) 0.0007(10) 0.0040(10) -0.0029(10)
C11 0.0332(14) 0.0341(14) 0.0268(14) 0.0044(10) 0.0009(11) -0.0024(11)
C12 0.0265(12) 0.0180(11) 0.0192(12) 0.0000(8) -0.0003(9) 0.0054(9)
C13 0.0251(12) 0.0308(12) 0.0176(12) 0.0028(9) -0.0007(9) 0.0054(10)
C14 0.0271(13) 0.0325(13) 0.0186(12) 0.0038(10) 0.0025(10) 0.0030(10)

loop_
_atom_type_symbol
_atom_type_description
_atom_type_scat_dispersion_real
_atom_type_scat_dispersion_imag
_atom_type_scat_source
C C 0.0033 0.0016 'International Tables Vol C Tables 4.2.6.8 and 6.1.1.4'
H H 0.0000 0.0000 'International Tables Vol C Tables 4.2.6.8 and 6.1.1.4'
N N 0.0061 0.0033 'International Tables Vol C Tables 4.2.6.8 and 6.1.1.4'
O O 0.0106 0.0060 'International Tables Vol C Tables 4.2.6.8 and 6.1.1.4'
S S 0.1246 0.1234 'International Tables Vol C Tables 4.2.6.8 and 6.1.1.4'

loop_
_geom_angle_atom_site_label_1
_geom_angle_atom_site_label_2
_geom_angle_atom_site_label_3
_geom_angle
C3 S1 C1 95.39(11)
C3 S2 C2 95.47(11)
C4 S3 C5 95.25(11)
C4 S4 C6 95.30(11)
C5 S5 C7 101.35(13)
C6 S6 C8 99.74(13)
C9 N1 C10 119.6(2)
C9 N1 H1 120.2
C10 N1 H1 120.2
C11 N2 H2A 109.5
C11 N2 H2B 109.5
H2A N2 H2B 109.5
C11 N2 H2C 109.5
H2A N2 H2C 109.5
H2B N2 H2C 109.5
C12 N3 C13 121.05(19)
C12 N3 H3 119.5
C13 N3 H3 119.5
C14 N4 H4A 109.5
C14 N4 H4B 109.5
H4A N4 H4B 109.5
C14 N4 H4C 109.5
H4A N4 H4C 109.5
H4B N4 H4C 109.5
O3 N5 O5 119.9(2)
O3 N5 O4 120.0(2)
O5 N5 O4 120.1(2)
O7 N6 O8 121.0(2)
O7 N6 O6 121.1(2)
O8 N6 O6 117.9(2)
C2 C1 C9 134.1(2)
C2 C1 S1 117.06(17)
C9 C1 S1 108.71(16)
C1 C2 C12 128.4(2)
C1 C2 S2 117.13(17)
C12 C2 S2 114.40(16)
C4 C3 S2 122.08(18)
C4 C3 S1 123.08(19)
S2 C3 S1 114.84(12)
C3 C4 S3 121.96(18)
C3 C4 S4 123.13(19)
S3 C4 S4 114.88(12)
C6 C5 S5 124.46(18)
C6 C5 S3 117.47(18)
S5 C5 S3 118.01(14)
C5 C6 S6 126.78(19)
C5 C6 S4 117.09(18)
S6 C6 S4 116.12(14)
S5 C7 H7A 109.5
S5 C7 H7B 109.5
H7A C7 H7B 109.5
S5 C7 H7C 109.5
H7A C7 H7C 109.5
H7B C7 H7C 109.5
S6 C8 H8A 109.5
S6 C8 H8B 109.5
H8A C8 H8B 109.5
S6 C8 H8C 109.5
H8A C8 H8C 109.5
H8B C8 H8C 109.5
O1 C9 N1 123.5(2)
O1 C9 C1 117.5(2)
N1 C9 C1 119.0(2)
N1 C10 C11 113.48(19)
N1 C10 H10A 108.9
C11 C10 H10A 108.9
N1 C10 H10B 108.9
C11 C10 H10B 108.9
H10A C10 H10B 107.7
N2 C11 C10 111.9(2)
N2 C11 H11A 109.2
C10 C11 H11A 109.2
N2 C11 H11B 109.2
C10 C11 H11B 109.2
H11A C11 H11B 107.9
O2 C12 N3 122.4(2)
O2 C12 C2 122.4(2)
N3 C12 C2 115.2(2)
N3 C13 C14 113.05(19)
N3 C13 H13A 109.0
C14 C13 H13A 109.0
N3 C13 H13B 109.0
C14 C13 H13B 109.0
H13A C13 H13B 107.8
N4 C14 C13 111.66(19)
N4 C14 H14A 109.3
C13 C14 H14A 109.3
N4 C14 H14B 109.3
C13 C14 H14B 109.3
H14A C14 H14B 107.9

loop_
_geom_bond_atom_site_label_1
_geom_bond_atom_site_label_2
_geom_bond_distance
S1 C3 1.757(2)
S1 C1 1.761(2)
S2 C3 1.751(2)
S2 C2 1.760(2)
S3 C4 1.751(2)
S3 C5 1.760(2)
S4 C4 1.756(2)
S4 C6 1.760(2)
S5 C5 1.748(2)
S5 C7 1.803(3)
S6 C6 1.754(2)
S6 C8 1.801(3)
O1 C9 1.223(3)
O2 C12 1.241(3)
O3 N5 1.232(2)
O4 N5 1.252(2)
O5 N5 1.239(3)
O6 N6 1.258(3)
O7 N6 1.228(3)
O8 N6 1.244(3)
N1 C9 1.338(3)
N1 C10 1.458(3)
N1 H1 0.8800
N2 C11 1.486(3)
N2 H2A 0.9100
N2 H2B 0.9100
N2 H2C 0.9100
N3 C12 1.334(3)
N3 C13 1.456(3)
N3 H3 0.8800
N4 C14 1.488(3)
N4 H4A 0.9100
N4 H4B 0.9100
N4 H4C 0.9100
C1 C2 1.352(3)
C1 C9 1.514(3)
C2 C12 1.494(3)
C3 C4 1.345(3)
C5 C6 1.342(3)
C7 H7A 0.9800
C7 H7B 0.9800
C7 H7C 0.9800
C8 H8A 0.9800
C8 H8B 0.9800
C8 H8C 0.9800
C10 C11 1.510(3)
C10 H10A 0.9900
C10 H10B 0.9900
C11 H11A 0.9900
C11 H11B 0.9900
C13 C14 1.503(3)
C13 H13A 0.9900
C13 H13B 0.9900
C14 H14A 0.9900
C14 H14B 0.9900

loop_
_geom_hbond_atom_site_label_D
_geom_hbond_atom_site_label_H
_geom_hbond_atom_site_label_A
_geom_hbond_distance_DH
_geom_hbond_distance_HA
_geom_hbond_distance_DA
_geom_hbond_angle_DHA
_geom_hbond_site_symmetry_A
N1 H1 O2 0.88 1.93 2.761(2) 157.2 .
N2 H2A O3 0.91 2.04 2.910(3) 159.4 1_565
N2 H2A N5 0.91 2.63 3.361(3) 137.9 1_565
N2 H2B O6 0.91 2.11 2.873(3) 140.2 1_565
N2 H2B O8 0.91 2.24 3.035(3) 145.3 1_565
N2 H2B N6 0.91 2.50 3.313(3) 149.6 1_565
N2 H2C O6 0.91 2.02 2.811(3) 145.2 1_665
N2 H2C O4 0.91 2.51 3.068(3) 120.3 1_665
N2 H2C N6 0.91 2.70 3.544(3) 154.2 1_665
N3 H3 O2 0.88 2.31 3.099(2) 149.2 1_455
N3 H3 O8 0.88 2.50 2.927(3) 110.7 1_455
N4 H4A O4 0.91 1.96 2.828(3) 157.6 1_565
N4 H4A O5 0.91 2.54 3.034(3) 114.5 2_667
N4 H4B O4 0.91 2.16 2.921(3) 140.9 2_567
N4 H4B O5 0.91 2.64 3.462(3) 151.3 2_567
N4 H4C O2 0.91 2.01 2.873(3) 157.4 1_455
N4 H4C O3 0.91 2.66 3.297(3) 128.1 1_465
C13 H13A O5 0.99 2.47 3.145(3) 124.8 2_667
C13 H13B O7 0.99 2.39 3.224(3) 141.2 .
C14 H14A O8 0.99 2.47 3.265(3) 137.4 1_455
C14 H14B O8 0.99 2.38 3.339(3) 161.6 2_667
C14 H14B O7 0.99 2.52 3.033(3) 112.0 2_567

loop_
_geom_torsion_atom_site_label_1
_geom_torsion_atom_site_label_2
_geom_torsion_atom_site_label_3
_geom_torsion_atom_site_label_4
_geom_torsion
C3 S1 C1 C2 -0.2(2)
C3 S1 C1 C9 -176.44(15)
C9 C1 C2 C12 1.0(4)
S1 C1 C2 C12 -174.04(18)
C9 C1 C2 S2 177.5(2)
S1 C1 C2 S2 2.5(2)
C3 S2 C2 C1 -3.4(2)
C3 S2 C2 C12 173.63(17)
C2 S2 C3 C4 -177.0(2)
C2 S2 C3 S1 3.15(14)
C1 S1 C3 C4 178.0(2)
C1 S1 C3 S2 -2.13(15)
S2 C3 C4 S3 -179.30(12)
S1 C3 C4 S3 0.5(3)
S2 C3 C4 S4 2.7(3)
S1 C3 C4 S4 -177.44(12)
C5 S3 C4 C3 -178.5(2)
C5 S3 C4 S4 -0.38(15)
C6 S4 C4 C3 178.9(2)
C6 S4 C4 S3 0.79(15)
C7 S5 C5 C6 -135.2(2)
C7 S5 C5 S3 47.92(19)
C4 S3 C5 C6 -0.4(2)
C4 S3 C5 S5 176.70(15)
S5 C5 C6 S6 4.6(4)
S3 C5 C6 S6 -178.54(14)
S5 C5 C6 S4 -175.86(14)
S3 C5 C6 S4 1.0(3)
C8 S6 C6 C5 85.0(3)
C8 S6 C6 S4 -94.56(17)
C4 S4 C6 C5 -1.1(2)
C4 S4 C6 S6 178.53(14)
C10 N1 C9 O1 -0.3(3)
C10 N1 C9 C1 179.00(19)
C2 C1 C9 O1 -166.9(3)
S1 C1 C9 O1 8.4(3)
C2 C1 C9 N1 13.8(4)
S1 C1 C9 N1 -170.91(17)
C9 N1 C10 C11 79.6(3)
N1 C10 C11 N2 76.8(3)
C13 N3 C12 O2 -3.4(3)
C13 N3 C12 C2 176.79(19)
C1 C2 C12 O2 -38.5(4)
S2 C2 C12 O2 144.90(18)
C1 C2 C12 N3 141.3(2)
S2 C2 C12 N3 -35.3(2)
C12 N3 C13 C14 170.83(19)
N3 C13 C14 N4 -68.4(2)
